data_7046597
loop_
_publ_author_name
'An, Haiyan'
'Zhang, Yumeng'
'Hou, Yujiao'
'Hu, Tao'
'Yang, Wei'
'Chang, Shenzhen'
'Zhang, Jianjun'

_publ_section_title
;
 Hybrid dimers based on metal-substituted Keggin polyoxometalates (metal =
 Ti, Ln) for cyanosilylation catalysis.
;
_journal_issue 27
_journal_name_full 'Dalton transactions (Cambridge, England : 2003)'
_journal_page_first 9079
_journal_page_last 9089
_journal_paper_doi 10.1039/c8dt00389k
_journal_volume 47
_journal_year 2018
_chemical_formula_sum 'C24 H62 K N4 Nd2 O69 P Ti2 W10'
_chemical_formula_weight 3803.53
_space_group_crystal_system monoclinic
_space_group_IT_number 12
_space_group_name_Hall '-C 2y'
_space_group_name_H-M_alt 'C 1 2/m 1'
_symmetry_space_group_name_Hall '-C 2y'
_symmetry_space_group_name_H-M 'C 1 2/m 1'
_atom_sites_solution_hydrogens mixed
_atom_sites_solution_primary direct
_atom_sites_solution_secondary difmap
_audit_creation_method SHELXL-2014
_audit_update_record
;
2018-06-07 deposited with the CCDC.
2018-06-08 downloaded from the CCDC.
;
_cell_angle_alpha 90
_cell_angle_beta 133.528(7)
_cell_angle_gamma 90
_cell_formula_units_Z 4
_cell_length_a 21.916(13)
_cell_length_b 30.097(19)
_cell_length_c 15.243(9)
_cell_measurement_reflns_used 18523
_cell_measurement_temperature 293(2)
_cell_measurement_theta_max 25.00
_cell_measurement_theta_min 1.449
_cell_volume 7290(8)
_computing_data_collection 'Bruker SMART'
_computing_molecular_graphics 'Bruker SHELXTL'
_computing_publication_material 'Bruker SHELXTL'
_computing_structure_refinement 'SHELXL-2014 (Sheldrick, 2014)'
_computing_structure_solution 'SHELXS-2014 (Sheldrick, 2014)'
_diffrn_ambient_temperature 293(2)
_diffrn_measured_fraction_theta_full 0.963
_diffrn_measured_fraction_theta_max 0.992
_diffrn_measurement_device_type 'Bruker Smart Apex CCD'
_diffrn_measurement_method \w-2\q
_diffrn_radiation_type MoK\a
_diffrn_radiation_wavelength 0.71073
_diffrn_reflns_av_R_equivalents 0.1022
_diffrn_reflns_av_unetI/netI 0.1214
_diffrn_reflns_Laue_measured_fraction_full 0.963
_diffrn_reflns_Laue_measured_fraction_max 0.992
_diffrn_reflns_limit_h_max 24
_diffrn_reflns_limit_h_min -26
_diffrn_reflns_limit_k_max 35
_diffrn_reflns_limit_k_min -32
_diffrn_reflns_limit_l_max 18
_diffrn_reflns_limit_l_min -13
_diffrn_reflns_number 18523
_diffrn_reflns_point_group_measured_fraction_full 0.963
_diffrn_reflns_point_group_measured_fraction_max 0.992
_diffrn_reflns_theta_full 25.242
_diffrn_reflns_theta_max 25.000
_diffrn_reflns_theta_min 1.449
_diffrn_source 'fine-focus sealed tube'
_exptl_absorpt_coefficient_mu 17.516
_exptl_absorpt_correction_T_max 0.086
_exptl_absorpt_correction_T_min 0.021
_exptl_absorpt_correction_type multi-scan
_exptl_absorpt_process_details 'SADABS; Sheldrick, 1996'
_exptl_crystal_colour 'light purple'
_exptl_crystal_density_diffrn 3.466
_exptl_crystal_description 'block '
_exptl_crystal_F_000 6894
_exptl_crystal_size_max 0.27
_exptl_crystal_size_mid 0.20
_exptl_crystal_size_min 0.14
_refine_diff_density_max 2.967
_refine_diff_density_min -2.911
_refine_diff_density_rms 0.469
_refine_ls_extinction_method none
_refine_ls_goodness_of_fit_ref 1.002
_refine_ls_hydrogen_treatment constr
_refine_ls_matrix_type full
_refine_ls_number_parameters 533
_refine_ls_number_reflns 6503
_refine_ls_number_restraints 150
_refine_ls_restrained_S_all 0.996
_refine_ls_R_factor_all 0.0729
_refine_ls_R_factor_gt 0.0540
_refine_ls_shift/su_max 0.001
_refine_ls_shift/su_mean 0.000
_refine_ls_structure_factor_coef Fsqd
_refine_ls_weighting_details 'w=1/[\s^2^(Fo^2^)+(0.0361P)^2^] where P=(Fo^2^+2Fc^2^)/3'
_refine_ls_weighting_scheme calc
_refine_ls_wR_factor_gt 0.1297
_refine_ls_wR_factor_ref 0.1419
_reflns_Friedel_coverage 0.000
_reflns_number_gt 4931
_reflns_number_total 6503
_reflns_threshold_expression 'I > 2\s(I)'
_cod_data_source_file c8dt00389k2.cif
_cod_data_source_block 2
_cod_depositor_comments 'Adding full bibliography for 7046596--7046601.cif.'
_cod_database_code 7046597
_shelx_space_group_comment
;
The symmetry employed for this shelxl refinement is uniquely defined
by the following loop, which should always be used as a source of
symmetry information in preference to the above space-group names.
They are only intended as comments.
;
_shelxl_version_number 2014-3

loop_
_space_group_symop_operation_xyz
'x, y, z'
'-x, y, -z'
'x+1/2, y+1/2, z'
'-x+1/2, y+1/2, -z'
'-x, -y, -z'
'x, -y, z'
'-x+1/2, -y+1/2, -z'
'x+1/2, -y+1/2, z'

loop_
_atom_site_label
_atom_site_type_symbol
_atom_site_fract_x
_atom_site_fract_y
_atom_site_fract_z
_atom_site_U_iso_or_equiv
_atom_site_adp_type
_atom_site_occupancy
_atom_site_site_symmetry_order
_atom_site_calc_flag
_atom_site_refinement_flags_posn
_atom_site_refinement_flags_adp
_atom_site_refinement_flags_occupancy
_atom_site_disorder_assembly
_atom_site_disorder_group
W1 W 0.35876(4) 0.24005(2) -0.21809(6) 0.01124(18) Uani 1 1 d . . . . .
W2 W 0.28603(4) 0.32205(2) -0.15177(6) 0.00969(17) Uani 1 1 d . . . . .
W3 W 0.41678(4) 0.23915(2) 0.05445(6) 0.01054(18) Uani 1 1 d . . . . .
W4 W 0.55588(4) 0.32795(2) 0.28121(6) 0.00960(17) Uani 1 1 d . . . . .
W5 W 0.42674(5) 0.40899(2) 0.07180(7) 0.00857(19) Uani 0.78 1 d . . P A 1
Ti1 Ti 0.42674(5) 0.40899(2) 0.07180(7) 0.00857(19) Uani 0.22 1 d . . P A 2
W6 W 0.62789(9) 0.40769(4) 0.21493(14) 0.0064(3) Uani 0.22 1 d . . P A 3
Ti2 Ti 0.62789(9) 0.40769(4) 0.21493(14) 0.0064(3) Uani 0.78 1 d . . P A 4
Nd1 Nd 0.81335(7) 0.5000 0.38297(11) 0.0113(3) Uani 1 2 d S T P A .
Nd2 Nd 0.28405(8) 0.5000 0.08113(12) 0.0161(3) Uani 1 2 d S T P A .
K1 K 0.6027(4) 0.5000 0.3484(6) 0.0342(15) Uani 1 2 d S T P A .
P1 P 0.5000 0.32448(15) 0.0000 0.0058(11) Uani 1 2 d S T P A .
O1 O 0.5192(6) 0.3530(3) 0.0979(9) 0.009(2) Uani 1 1 d . U . . .
O2 O 0.4244(6) 0.2944(3) -0.0543(9) 0.010(2) Uani 1 1 d . U . . .
O3 O 0.3991(6) 0.4241(3) -0.0689(9) 0.011(2) Uani 1 1 d . . . . .
O4 O 0.3446(6) 0.3600(3) -0.0201(9) 0.012(2) Uani 1 1 d . U . . .
O5 O 0.7037(6) 0.4458(3) 0.3129(9) 0.010(2) Uani 1 1 d . U . . .
O6 O 0.2726(7) 0.2735(3) -0.2497(9) 0.012(2) Uani 1 1 d . . . . .
O7 O 0.5323(6) 0.4349(3) 0.1716(9) 0.010(2) Uani 1 1 d . U . . .
O8 O 0.3716(6) 0.4466(3) 0.0790(9) 0.011(2) Uani 1 1 d . U . . .
O9 O 0.5794(7) 0.3154(3) 0.4109(10) 0.015(2) Uani 1 1 d . U . . .
O10 O 0.3010(7) 0.2010(3) -0.3297(10) 0.017(2) Uani 1 1 d . U . . .
O11 O 0.1837(7) 0.3297(3) -0.2239(10) 0.015(2) Uani 1 1 d . . . . .
O12 O 0.3947(7) 0.1996(3) 0.1117(10) 0.018(3) Uani 1 1 d . . . . .
O13 O 0.6286(6) 0.2846(3) 0.2906(9) 0.010(2) Uani 1 1 d . U . . .
O14 O 0.5276(6) 0.2242(3) 0.1275(9) 0.009(2) Uani 1 1 d . U . . .
O15 O 0.4701(6) 0.2851(3) 0.1722(9) 0.012(2) Uani 1 1 d . U . . .
O16 O 0.3162(7) 0.2742(3) -0.0410(9) 0.013(2) Uani 1 1 d . . . . .
O17 O 0.4740(7) 0.3714(3) 0.2137(10) 0.014(2) Uani 1 1 d . . . . .
O18 O 0.3002(7) 0.3613(3) -0.2290(9) 0.013(2) Uani 1 1 d . . . . .
O19 O 0.6375(6) 0.3701(3) 0.3329(9) 0.011(2) Uani 1 1 d . . . . .
O20 O 0.3737(6) 0.2111(3) -0.0899(9) 0.012(2) Uani 1 1 d . U . . .
O21 O 0.9089(7) 0.5533(4) 0.5431(11) 0.022(3) Uani 1 1 d . U . . .
O22 O 1.0325(8) 0.5807(4) 0.6358(13) 0.038(3) Uani 1 1 d . U . . .
O23 O 0.3349(9) 0.4215(4) 0.3593(12) 0.033(3) Uani 1 1 d . . . . .
O24 O 0.2870(8) 0.4386(4) 0.1785(11) 0.024(3) Uani 1 1 d . . . . .
N1 N 0.8077(10) 0.6767(5) 0.4787(14) 0.028(4) Uani 1 1 d . . . . .
H1A H 0.7542 0.6798 0.4319 0.034 Uiso 1 1 calc R U . . .
N2 N 0.3156(9) 0.3087(5) 0.1300(14) 0.021(3) Uani 1 1 d . U . . .
H2A H 0.3038 0.3009 0.0654 0.026 Uiso 1 1 calc R U . . .
C1 C 0.9582(10) 0.5839(5) 0.5818(15) 0.016(4) Uani 1 1 d . U . . .
C2 C 0.9251(10) 0.6299(5) 0.5681(14) 0.016(4) Uani 1 1 d . U . . .
C3 C 0.8400(10) 0.6367(5) 0.5022(16) 0.021(4) Uani 1 1 d . . . . .
H3A H 0.8050 0.6122 0.4741 0.026 Uiso 1 1 calc R U . . .
C4 C 0.8557(11) 0.7117(5) 0.5253(15) 0.021(4) Uani 1 1 d . U . . .
H4A H 0.8321 0.7394 0.5130 0.025 Uiso 1 1 calc R U . . .
C5 C 0.9418(11) 0.7088(5) 0.5932(16) 0.020(4) Uani 1 1 d . . . . .
H5A H 0.9745 0.7343 0.6207 0.025 Uiso 1 1 calc R U . . .
C6 C 0.9760(11) 0.6687(5) 0.6177(16) 0.023(4) Uani 1 1 d . . . . .
H6A H 1.0339 0.6661 0.6680 0.028 Uiso 1 1 calc R U . . .
C7 C 0.3156(11) 0.4130(6) 0.2621(19) 0.028(5) Uani 1 1 d . . . . .
C8 C 0.3227(12) 0.3626(5) 0.2452(16) 0.022(4) Uani 1 1 d . . . . .
C9 C 0.3018(11) 0.3506(5) 0.1414(17) 0.024(4) Uani 1 1 d . U . . .
H9A H 0.2784 0.3711 0.0797 0.029 Uiso 1 1 calc R U . . .
C10 C 0.3470(11) 0.2789(6) 0.2155(15) 0.022(4) Uani 1 1 d . . . . .
H10A H 0.3562 0.2500 0.2053 0.027 Uiso 1 1 calc R U . . .
C11 C 0.3660(11) 0.2899(6) 0.3178(17) 0.025(4) Uani 1 1 d . U . . .
H11A H 0.3874 0.2691 0.3782 0.030 Uiso 1 1 calc R U . . .
C12 C 0.3523(12) 0.3329(5) 0.3288(17) 0.023(4) Uani 1 1 d . . . . .
H12A H 0.3644 0.3413 0.3981 0.027 Uiso 1 1 calc R U . . .
O1W O 0.8190(7) 0.5721(3) 0.2926(11) 0.020(3) Uani 1 1 d . U . . .
H1WA H 0.7813 0.5919 0.2611 0.024 Uiso 1 1 d R U . A .
H1WB H 0.8583 0.5756 0.2945 0.024 Uiso 1 1 d R U . . .
O2W O 0.7899(11) 0.5000 0.5236(16) 0.024(4) Uani 1 2 d S T P A .
O3W O 0.7073(10) 0.5000 0.1547(14) 0.018(4) Uani 1 2 d S TU P . .
H3WA H 0.6550 0.5000 0.1144 0.021 Uiso 1 2 d R U P A .
H3WB H 0.7239 0.5000 0.1182 0.021 Uiso 1 2 d R U P . .
O4W O 0.9190(10) 0.5000 0.3708(17) 0.027(4) Uani 1 2 d S T P . .
H4WA H 0.9665 0.5179 0.4227 0.032 Uiso 0.5 1 calc R U P A .
H4WB H 0.9116 0.4821 0.3143 0.032 Uiso 0.5 1 calc R U P . .
O5W O 0.4210(13) 0.5000 0.2848(17) 0.036(5) Uani 1 2 d S T P A .
O6W O 0.1927(9) 0.4489(5) -0.0898(12) 0.040(4) Uani 1 1 d . . . . .
H6WA H 0.2140 0.4290 -0.1015 0.048 Uiso 1 1 d R U . A .
H6WB H 0.1395 0.4510 -0.1376 0.048 Uiso 1 1 d R U . . .
O7W O 0.1458(11) 0.5000 0.0176(15) 0.028(4) Uani 1 2 d S TU P . .
H7WA H 0.1149 0.4770 -0.0148 0.034 Uiso 0.5 1 d R U P A .
H7WB H 0.1290 0.5230 0.0281 0.034 Uiso 0.5 1 d R U P . .
OW1 O 0.2473(13) 0.4174(5) 0.4360(18) 0.064(5) Uani 1 1 d . . . . .
OW2 O 0.0864(12) 0.3944(6) -0.1072(19) 0.073(6) Uani 1 1 d . . . . .
OW3 O 0.5259(13) 0.5694(5) 0.4002(15) 0.075(6) Uani 1 1 d . . . . .
OW4 O 0.6962(18) 0.5000 0.601(2) 0.068(7) Uani 1 2 d S T P A .
OW6 O 0.920(2) 0.5821(10) 0.779(3) 0.060(10) Uani 0.5 1 d . . P . .
OW5 O 0.110(3) 0.3854(13) 0.099(3) 0.190(15) Uani 1 1 d . U . . .
OW7 O 0.9874(18) 0.5000 0.789(2) 0.100(11) Uani 1 2 d S T P . .
OW8 O 0.863(2) 0.5000 0.810(3) 0.121(12) Uani 1 2 d S TU P . .

loop_
_atom_site_aniso_label
_atom_site_aniso_U_11
_atom_site_aniso_U_22
_atom_site_aniso_U_33
_atom_site_aniso_U_23
_atom_site_aniso_U_13
_atom_site_aniso_U_12
W1 0.0113(4) 0.0090(3) 0.0114(3) -0.0015(2) 0.0070(3) -0.0020(2)
W2 0.0078(3) 0.0089(3) 0.0109(3) 0.0008(2) 0.0059(3) -0.0008(2)
W3 0.0114(4) 0.0080(3) 0.0112(3) 0.0007(2) 0.0073(3) -0.0012(2)
W4 0.0106(3) 0.0082(3) 0.0089(3) 0.0004(2) 0.0063(3) -0.0002(2)
W5 0.0082(4) 0.0079(3) 0.0093(4) 0.0003(3) 0.0059(3) 0.0012(3)
Ti1 0.0082(4) 0.0079(3) 0.0093(4) 0.0003(3) 0.0059(3) 0.0012(3)
W6 0.0071(8) 0.0046(7) 0.0089(8) -0.0017(6) 0.0061(7) -0.0016(5)
Ti2 0.0071(8) 0.0046(7) 0.0089(8) -0.0017(6) 0.0061(7) -0.0016(5)
Nd1 0.0080(6) 0.0091(5) 0.0135(6) 0.000 0.0061(5) 0.000
Nd2 0.0171(7) 0.0157(6) 0.0174(7) 0.000 0.0126(6) 0.000
K1 0.042(4) 0.025(3) 0.041(4) 0.000 0.030(3) 0.000
P1 0.005(3) 0.006(2) 0.006(3) 0.000 0.004(2) 0.000
O1 0.010(3) 0.010(3) 0.009(3) 0.001(2) 0.007(2) -0.001(2)
O2 0.010(3) 0.008(3) 0.008(3) -0.004(2) 0.005(2) 0.000(2)
O3 0.007(6) 0.010(5) 0.008(6) 0.005(4) 0.002(5) 0.002(4)
O4 0.012(3) 0.012(3) 0.012(3) 0.004(2) 0.009(3) -0.002(2)
O5 0.006(5) 0.013(5) 0.005(5) -0.002(4) 0.002(4) -0.002(4)
O6 0.017(6) 0.012(5) 0.010(6) -0.004(4) 0.011(5) -0.007(4)
O7 0.011(3) 0.012(3) 0.009(3) 0.002(2) 0.008(2) -0.001(2)
O8 0.010(3) 0.013(3) 0.013(3) -0.003(2) 0.008(3) 0.003(2)
O9 0.017(5) 0.015(4) 0.010(4) 0.006(3) 0.009(4) 0.001(3)
O10 0.015(4) 0.006(4) 0.017(5) 0.000(3) 0.007(4) -0.002(3)
O11 0.008(6) 0.020(6) 0.013(6) 0.001(4) 0.005(5) -0.001(4)
O12 0.022(7) 0.007(5) 0.017(6) -0.002(4) 0.010(6) -0.005(4)
O13 0.010(3) 0.009(3) 0.011(3) -0.003(2) 0.007(2) 0.001(2)
O14 0.008(3) 0.008(3) 0.007(3) -0.001(2) 0.004(2) -0.002(2)
O15 0.013(3) 0.013(3) 0.010(3) 0.003(2) 0.009(3) 0.001(2)
O16 0.021(6) 0.007(5) 0.011(6) -0.004(4) 0.011(5) 0.000(4)
O17 0.012(6) 0.012(5) 0.018(6) 0.004(4) 0.010(5) 0.000(4)
O18 0.014(6) 0.009(5) 0.014(6) 0.003(4) 0.009(5) -0.003(4)
O19 0.009(6) 0.015(5) 0.008(5) -0.003(4) 0.005(5) -0.001(4)
O20 0.012(3) 0.009(3) 0.013(3) -0.001(2) 0.008(3) 0.000(2)
O21 0.021(4) 0.018(4) 0.024(4) -0.004(2) 0.014(3) 0.002(2)
O22 0.023(5) 0.036(5) 0.053(6) -0.004(4) 0.026(4) 0.004(4)
O23 0.046(9) 0.026(7) 0.029(8) -0.010(6) 0.027(8) -0.002(6)
O24 0.039(8) 0.015(6) 0.023(7) -0.004(5) 0.023(7) -0.003(5)
N1 0.013(8) 0.033(9) 0.027(9) -0.004(7) 0.010(8) 0.004(6)
N2 0.016(6) 0.028(6) 0.031(7) -0.001(5) 0.020(6) 0.002(5)
C1 0.013(7) 0.008(6) 0.019(7) -0.007(5) 0.007(6) -0.004(5)
C2 0.011(7) 0.016(7) 0.015(7) 0.002(5) 0.007(6) 0.006(5)
C3 0.010(9) 0.020(9) 0.023(10) -0.009(7) 0.007(8) -0.002(7)
C4 0.017(7) 0.014(6) 0.016(7) 0.005(5) 0.005(6) 0.009(5)
C5 0.026(10) 0.014(8) 0.030(10) 0.007(7) 0.023(9) 0.010(7)
C6 0.012(9) 0.021(9) 0.021(10) 0.000(7) 0.005(8) -0.004(7)
C7 0.015(10) 0.027(10) 0.034(12) -0.009(9) 0.014(9) -0.008(7)
C8 0.032(11) 0.018(9) 0.019(9) 0.001(7) 0.018(9) 0.001(7)
C9 0.017(7) 0.022(7) 0.025(8) 0.007(6) 0.012(6) 0.012(6)
C10 0.019(10) 0.030(9) 0.011(9) -0.002(7) 0.008(8) -0.014(7)
C11 0.024(8) 0.023(7) 0.026(8) 0.009(6) 0.017(6) -0.006(6)
C12 0.038(12) 0.020(9) 0.024(10) -0.009(7) 0.026(10) -0.015(8)
O1W 0.014(5) 0.015(5) 0.038(6) 0.003(4) 0.021(5) 0.004(4)
O2W 0.032(11) 0.015(8) 0.029(10) 0.000 0.023(9) 0.000
O3W 0.012(7) 0.019(7) 0.019(7) 0.000 0.010(6) 0.000
O4W 0.016(10) 0.016(8) 0.044(12) 0.000 0.019(9) 0.000
O5W 0.042(13) 0.026(10) 0.032(11) 0.000 0.022(11) 0.000
O6W 0.026(8) 0.074(10) 0.026(8) -0.026(7) 0.020(7) -0.014(7)
O7W 0.019(7) 0.031(7) 0.025(8) 0.000 0.011(6) 0.000
OW1 0.116(17) 0.038(9) 0.101(15) 0.015(9) 0.099(15) 0.012(9)
OW2 0.070(14) 0.055(11) 0.116(17) -0.006(10) 0.072(14) -0.011(9)
OW3 0.097(15) 0.019(8) 0.050(11) 0.007(7) 0.027(11) -0.019(8)
OW4 0.10(2) 0.047(14) 0.069(18) 0.000 0.062(18) 0.000
OW6 0.08(3) 0.044(18) 0.07(3) -0.030(17) 0.06(2) -0.039(17)
OW5 0.23(2) 0.20(2) 0.20(2) 0.033(15) 0.169(18) 0.010(16)
OW7 0.06(2) 0.11(2) 0.021(13) 0.000 -0.014(13) 0.000
OW8 0.116(19) 0.19(2) 0.105(18) 0.000 0.096(16) 0.000

loop_
_atom_type_symbol
_atom_type_description
_atom_type_scat_dispersion_real
_atom_type_scat_dispersion_imag
_atom_type_scat_source
C C 0.0033 0.0016 'International Tables Vol C Tables 4.2.6.8 and 6.1.1.4'
H H 0.0000 0.0000 'International Tables Vol C Tables 4.2.6.8 and 6.1.1.4'
N N 0.0061 0.0033 'International Tables Vol C Tables 4.2.6.8 and 6.1.1.4'
Nd Nd -0.1943 3.0179 'International Tables Vol C Tables 4.2.6.8 and 6.1.1.4'
O O 0.0106 0.0060 'International Tables Vol C Tables 4.2.6.8 and 6.1.1.4'
P P 0.1023 0.0942 'International Tables Vol C Tables 4.2.6.8 and 6.1.1.4'
W W -0.8490 6.8722 'International Tables Vol C Tables 4.2.6.8 and 6.1.1.4'
Ti Ti 0.2776 0.4457 'International Tables Vol C Tables 4.2.6.8 and 6.1.1.4'
K K 0.2009 0.2494 'International Tables Vol C Tables 4.2.6.8 and 6.1.1.4'

loop_
_geom_angle_atom_site_label_1
_geom_angle_atom_site_label_2
_geom_angle_atom_site_label_3
_geom_angle
_geom_angle_site_symmetry_1
_geom_angle_site_symmetry_3
O10 W1 O13 102.4(5) . 2_655
O10 W1 O6 100.9(5) . .
O13 W1 O6 89.7(4) 2_655 .
O10 W1 O14 104.6(5) . 2_655
O13 W1 O14 87.5(4) 2_655 2_655
O6 W1 O14 154.3(4) . 2_655
O10 W1 O20 100.9(5) . .
O13 W1 O20 156.7(4) 2_655 .
O6 W1 O20 86.7(4) . .
O14 W1 O20 85.8(4) 2_655 .
O10 W1 O2 170.2(4) . .
O13 W1 O2 84.3(4) 2_655 .
O6 W1 O2 71.7(4) . .
O14 W1 O2 82.6(4) 2_655 .
O20 W1 O2 72.7(4) . .
O11 W2 O18 103.1(5) . .
O11 W2 O4 103.8(5) . .
O18 W2 O4 90.1(4) . .
O11 W2 O16 99.8(5) . .
O18 W2 O16 156.9(5) . .
O4 W2 O16 87.0(4) . .
O11 W2 O6 99.7(5) . .
O18 W2 O6 89.6(4) . .
O4 W2 O6 155.9(4) . .
O16 W2 O6 83.9(4) . .
O11 W2 O2 167.8(4) . .
O18 W2 O2 85.5(4) . .
O4 W2 O2 84.6(4) . .
O16 W2 O2 71.5(4) . .
O6 W2 O2 71.3(4) . .
O12 W3 O20 101.0(5) . .
O12 W3 O15 103.2(5) . .
O20 W3 O15 155.9(4) . .
O12 W3 O14 103.3(5) . .
O20 W3 O14 89.3(4) . .
O15 W3 O14 85.0(4) . .
O12 W3 O16 100.8(5) . .
O20 W3 O16 88.4(4) . .
O15 W3 O16 87.4(4) . .
O14 W3 O16 155.9(4) . .
O12 W3 O2 171.0(4) . .
O20 W3 O2 74.1(4) . .
O15 W3 O2 82.0(4) . .
O14 W3 O2 84.4(4) . .
O16 W3 O2 71.9(4) . .
O9 W4 O17 101.7(5) . .
O9 W4 O19 103.0(5) . .
O17 W4 O19 92.0(4) . .
O9 W4 O15 100.9(5) . .
O17 W4 O15 89.8(4) . .
O19 W4 O15 155.2(4) . .
O9 W4 O13 100.6(5) . .
O17 W4 O13 157.4(5) . .
O19 W4 O13 85.9(4) . .
O15 W4 O13 83.1(4) . .
O9 W4 O1 174.5(4) . .
O17 W4 O1 73.5(4) . .
O19 W4 O1 74.8(4) . .
O15 W4 O1 82.1(4) . .
O13 W4 O1 84.3(4) . .
O8 W5 O3 103.3(5) . .
O8 W5 O7 101.9(5) . .
O3 W5 O7 94.3(4) . .
O8 W5 O4 101.6(5) . .
O3 W5 O4 87.2(4) . .
O7 W5 O4 155.5(4) . .
O8 W5 O17 99.7(5) . .
O3 W5 O17 156.4(4) . .
O7 W5 O17 85.8(4) . .
O4 W5 O17 83.3(4) . .
O8 W5 O1 170.3(4) . .
O3 W5 O1 86.0(4) . .
O7 W5 O1 74.4(4) . .
O4 W5 O1 81.3(4) . .
O17 W5 O1 71.3(4) . .
O5 W6 O7 101.0(5) . .
O5 W6 O3 100.2(5) . 2_655
O7 W6 O3 95.7(4) . 2_655
O5 W6 O18 99.0(5) . 2_655
O7 W6 O18 159.7(4) . 2_655
O3 W6 O18 84.0(4) 2_655 2_655
O5 W6 O19 99.0(4) . .
O7 W6 O19 88.0(4) . .
O3 W6 O19 159.3(4) 2_655 .
O18 W6 O19 85.6(4) 2_655 .
O5 W6 O1 171.6(4) . .
O7 W6 O1 75.1(4) . .
O3 W6 O1 87.7(4) 2_655 .
O18 W6 O1 84.6(4) 2_655 .
O19 W6 O1 73.6(4) . .
O5 W6 K1 55.7(4) . .
O7 W6 K1 47.1(3) . .
O3 W6 K1 113.5(3) 2_655 .
O18 W6 K1 150.3(3) 2_655 .
O19 W6 K1 83.9(3) . .
O1 W6 K1 118.5(3) . .
O21 Nd1 O21 82.9(5) . 6_565
O21 Nd1 O5 141.7(4) . .
O21 Nd1 O5 84.7(3) 6_565 .
O21 Nd1 O5 84.7(3) . 6_565
O21 Nd1 O5 141.7(4) 6_565 6_565
O5 Nd1 O5 83.1(5) . 6_565
O21 Nd1 O4W 82.5(4) . .
O21 Nd1 O4W 82.5(4) 6_565 .
O5 Nd1 O4W 131.3(3) . .
O5 Nd1 O4W 131.3(3) 6_565 .
O21 Nd1 O3W 136.5(3) . .
O21 Nd1 O3W 136.5(3) 6_565 .
O5 Nd1 O3W 72.8(4) . .
O5 Nd1 O3W 72.8(4) 6_565 .
O4W Nd1 O3W 85.2(6) . .
O21 Nd1 O2W 71.7(4) . .
O21 Nd1 O2W 71.7(4) 6_565 .
O5 Nd1 O2W 70.1(4) . .
O5 Nd1 O2W 70.1(4) 6_565 .
O4W Nd1 O2W 145.2(6) . .
O3W Nd1 O2W 129.6(5) . .
O21 Nd1 O1W 139.2(4) . 6_565
O21 Nd1 O1W 70.1(4) 6_565 6_565
O5 Nd1 O1W 66.9(3) . 6_565
O5 Nd1 O1W 135.0(4) 6_565 6_565
O4W Nd1 O1W 64.6(3) . 6_565
O3W Nd1 O1W 66.9(3) . 6_565
O2W Nd1 O1W 123.9(2) . 6_565
O21 Nd1 O1W 70.1(4) . .
O21 Nd1 O1W 139.2(4) 6_565 .
O5 Nd1 O1W 135.0(3) . .
O5 Nd1 O1W 66.9(3) 6_565 .
O4W Nd1 O1W 64.6(3) . .
O3W Nd1 O1W 66.9(3) . .
O2W Nd1 O1W 123.9(2) . .
O1W Nd1 O1W 112.0(5) 6_565 .
O21 Nd1 K1 103.6(3) . .
O21 Nd1 K1 103.6(3) 6_565 .
O5 Nd1 K1 45.2(2) . .
O5 Nd1 K1 45.2(2) 6_565 .
O4W Nd1 K1 171.7(4) . .
O3W Nd1 K1 86.5(4) . .
O2W Nd1 K1 43.1(4) . .
O1W Nd1 K1 111.9(2) 6_565 .
O1W Nd1 K1 111.9(2) . .
O24 Nd2 O24 104.1(5) . 6_565
O24 Nd2 O5W 73.6(4) . .
O24 Nd2 O5W 73.6(4) 6_565 .
O24 Nd2 O6W 144.7(5) . 6_565
O24 Nd2 O6W 79.8(4) 6_565 6_565
O5W Nd2 O6W 138.7(4) . 6_565
O24 Nd2 O6W 79.8(4) . .
O24 Nd2 O6W 144.7(5) 6_565 .
O5W Nd2 O6W 138.7(4) . .
O6W Nd2 O6W 78.0(7) 6_565 .
O24 Nd2 O7W 74.9(4) . .
O24 Nd2 O7W 74.9(4) 6_565 .
O5W Nd2 O7W 127.6(6) . .
O6W Nd2 O7W 72.4(4) 6_565 .
O6W Nd2 O7W 72.4(4) . .
O24 Nd2 O8 79.4(4) . .
O24 Nd2 O8 145.3(4) 6_565 .
O5W Nd2 O8 74.5(4) . .
O6W Nd2 O8 117.4(4) 6_565 .
O6W Nd2 O8 70.0(4) . .
O7W Nd2 O8 137.4(3) . .
O24 Nd2 O8 145.3(4) . 6_565
O24 Nd2 O8 79.4(4) 6_565 6_565
O5W Nd2 O8 74.5(4) . 6_565
O6W Nd2 O8 70.0(4) 6_565 6_565
O6W Nd2 O8 117.4(4) . 6_565
O7W Nd2 O8 137.4(3) . 6_565
O8 Nd2 O8 79.2(5) . 6_565
O7 K1 O7 89.4(4) . 6_565
O7 K1 OW4 135.2(2) . .
O7 K1 OW4 135.2(2) 6_565 .
O7 K1 O2W 111.7(3) . .
O7 K1 O2W 111.7(3) 6_565 .
OW4 K1 O2W 61.6(7) . .
O7 K1 O5 56.2(3) . .
O7 K1 O5 100.8(3) 6_565 .
OW4 K1 O5 107.5(5) . .
O2W K1 O5 56.3(3) . .
O7 K1 O5 100.8(3) . 6_565
O7 K1 O5 56.2(3) 6_565 6_565
OW4 K1 O5 107.5(5) . 6_565
O2W K1 O5 56.3(3) . 6_565
O5 K1 O5 63.9(4) . 6_565
O7 K1 OW3 133.1(5) . .
O7 K1 OW3 74.8(4) 6_565 .
OW4 K1 OW3 70.7(5) . .
O2W K1 OW3 115.2(4) . .
O5 K1 OW3 168.7(4) . .
O5 K1 OW3 105.6(4) 6_565 .
O7 K1 OW3 74.8(4) . 6_565
O7 K1 OW3 133.1(5) 6_565 6_565
OW4 K1 OW3 70.7(5) . 6_565
O2W K1 OW3 115.2(4) . 6_565
O5 K1 OW3 105.6(4) . 6_565
O5 K1 OW3 168.7(4) 6_565 6_565
OW3 K1 OW3 84.5(6) . 6_565
O7 K1 O5W 88.0(3) . .
O7 K1 O5W 88.0(3) 6_565 .
OW4 K1 O5W 89.8(7) . .
O2W K1 O5W 151.5(5) . .
O5 K1 O5W 142.6(3) . .
O5 K1 O5W 142.6(3) 6_565 .
OW3 K1 O5W 48.5(4) . .
OW3 K1 O5W 48.5(4) 6_565 .
O7 K1 Ti2 100.8(3) . 6_565
O7 K1 Ti2 29.9(2) 6_565 6_565
OW4 K1 Ti2 120.0(3) . 6_565
O2W K1 Ti2 81.8(3) . 6_565
O5 K1 Ti2 84.5(2) . 6_565
O5 K1 Ti2 27.08(18) 6_565 6_565
OW3 K1 Ti2 87.0(3) . 6_565
OW3 K1 Ti2 163.0(4) 6_565 6_565
O5W K1 Ti2 115.7(2) . 6_565
O7 K1 W6 100.8(3) . 6_565
O7 K1 W6 29.9(2) 6_565 6_565
OW4 K1 W6 120.0(3) . 6_565
O2W K1 W6 81.8(3) . 6_565
O5 K1 W6 84.5(2) . 6_565
O5 K1 W6 27.08(18) 6_565 6_565
OW3 K1 W6 87.0(3) . 6_565
OW3 K1 W6 163.0(4) 6_565 6_565
O5W K1 W6 115.7(2) . 6_565
O7 K1 W6 29.9(2) . .
O7 K1 W6 100.8(3) 6_565 .
OW4 K1 W6 120.0(3) . .
O2W K1 W6 81.8(3) . .
O5 K1 W6 27.08(18) . .
O5 K1 W6 84.5(2) 6_565 .
OW3 K1 W6 163.0(4) . .
OW3 K1 W6 87.0(3) 6_565 .
O5W K1 W6 115.7(2) . .
W6 K1 W6 97.22(16) 6_565 .
O1 P1 O1 110.6(8) 2_655 .
O1 P1 O2 109.3(5) 2_655 2_655
O1 P1 O2 109.9(5) . 2_655
O1 P1 O2 109.9(5) 2_655 .
O1 P1 O2 109.3(5) . .
O2 P1 O2 107.8(8) 2_655 .
P1 O1 W6 125.8(6) . .
P1 O1 W4 127.3(5) . .
W6 O1 W4 89.1(3) . .
P1 O1 W5 126.6(6) . .
W4 O1 W5 89.0(3) . .
P1 O2 W2 123.9(5) . .
P1 O2 W3 126.2(6) . .
W2 O2 W3 90.5(3) . .
P1 O2 W1 126.8(6) . .
W2 O2 W1 89.8(3) . .
W3 O2 W1 88.3(3) . .
W2 O4 W5 147.3(6) . .
W6 O5 Nd1 154.3(6) . .
W6 O5 K1 97.2(4) . .
Nd1 O5 K1 100.3(3) . .
W1 O6 W2 127.2(5) . .
W5 O7 K1 129.5(5) . .
W6 O7 K1 103.0(4) . .
W5 O8 Nd2 177.2(6) . .
W1 O13 W4 149.7(6) 2_655 .
W1 O14 W3 150.8(5) 2_655 .
W3 O15 W4 155.3(6) . .
W3 O16 W2 126.1(6) . .
W4 O17 W5 125.8(6) . .
W2 O18 Ti2 147.8(6) . 2_655
W2 O18 W6 147.8(6) . 2_655
W4 O19 W6 121.7(5) . .
W3 O20 W1 124.8(5) . .
C1 O21 Nd1 148.3(12) . .
C7 O24 Nd2 157.4(12) . .
C4 N1 C3 120.8(16) . .
C4 N1 H1A 119.6 . .
C3 N1 H1A 119.6 . .
C10 N2 C9 121.6(16) . .
C10 N2 H2A 119.2 . .
C9 N2 H2A 119.2 . .
O21 C1 O22 126.3(15) . .
O21 C1 C2 116.5(15) . .
O22 C1 C2 117.1(14) . .
C3 C2 C6 115.7(14) . .
C3 C2 C1 120.7(14) . .
C6 C2 C1 123.7(15) . .
N1 C3 C2 122.1(15) . .
N1 C3 H3A 118.9 . .
C2 C3 H3A 118.9 . .
N1 C4 C5 121.7(15) . .
N1 C4 H4A 119.2 . .
C5 C4 H4A 119.2 . .
C6 C5 C4 118.5(16) . .
C6 C5 H5A 120.7 . .
C4 C5 H5A 120.7 . .
C5 C6 C2 120.8(17) . .
C5 C6 H6A 119.6 . .
C2 C6 H6A 119.6 . .
O24 C7 O23 127.7(17) . .
O24 C7 C8 118.4(17) . .
O23 C7 C8 113.7(16) . .
C12 C8 C9 119.8(16) . .
C12 C8 C7 122.9(17) . .
C9 C8 C7 117.2(15) . .
N2 C9 C8 118.5(16) . .
N2 C9 H9A 120.7 . .
C8 C9 H9A 120.7 . .
N2 C10 C11 120.7(17) . .
N2 C10 H10A 119.7 . .
C11 C10 H10A 119.7 . .
C10 C11 C12 117.2(16) . .
C10 C11 H11A 121.4 . .
C12 C11 H11A 121.4 . .
C8 C12 C11 122.2(17) . .
C8 C12 H12A 118.9 . .
C11 C12 H12A 118.9 . .
Nd1 O1W H1WA 120.0 . .
Nd1 O1W H1WB 120.0 . .
H1WA O1W H1WB 120.0 . .
Nd1 O2W K1 101.5(6) . .
Nd1 O3W H3WA 120.0 . .
Nd1 O3W H3WB 120.0 . .
H3WA O3W H3WB 120.0 . .
Nd1 O4W H4WA 120.0 . .
Nd1 O4W H4WB 120.0 . .
H4WA O4W H4WB 120.0 . .
Nd2 O5W K1 123.0(7) . .
Nd2 O6W H6WA 120.1 . .
Nd2 O6W H6WB 119.9 . .
H6WA O6W H6WB 120.0 . .
Nd2 O7W H7WA 120.0 . .
Nd2 O7W H7WB 120.0 . .
H7WA O7W H7WB 120.0 . .

loop_
_geom_bond_atom_site_label_1
_geom_bond_atom_site_label_2
_geom_bond_distance
_geom_bond_site_symmetry_2
W1 O10 1.707(10) .
W1 O13 1.876(9) 2_655
W1 O6 1.887(11) .
W1 O14 1.898(10) 2_655
W1 O20 1.950(10) .
W1 O2 2.456(9) .
W2 O11 1.701(11) .
W2 O18 1.838(10) .
W2 O4 1.852(10) .
W2 O16 1.955(10) .
W2 O6 1.960(10) .
W2 O2 2.427(10) .
W3 O12 1.731(10) .
W3 O20 1.894(10) .
W3 O15 1.900(10) .
W3 O14 1.902(10) .
W3 O16 1.917(10) .
W3 O2 2.434(10) .
W4 O9 1.707(11) .
W4 O17 1.856(10) .
W4 O19 1.869(10) .
W4 O15 1.913(10) .
W4 O13 1.987(10) .
W4 O1 2.435(10) .
W5 O8 1.714(9) .
W5 O3 1.839(10) .
W5 O7 1.852(10) .
W5 O4 1.976(10) .
W5 O17 1.986(10) .
W5 O1 2.447(10) .
W6 O5 1.699(10) .
W6 O7 1.894(10) .
W6 O3 1.934(11) 2_655
W6 O18 2.004(10) 2_655
W6 O19 2.008(10) .
W6 O1 2.390(10) .
W6 K1 3.703(5) .
Nd1 O21 2.424(11) .
Nd1 O21 2.424(11) 6_565
Nd1 O5 2.458(10) .
Nd1 O5 2.458(10) 6_565
Nd1 O4W 2.446(17) .
Nd1 O3W 2.524(16) .
Nd1 O2W 2.525(17) .
Nd1 O1W 2.618(11) 6_565
Nd1 O1W 2.618(11) .
Nd1 K1 4.272(7) .
Nd2 O24 2.344(12) .
Nd2 O24 2.344(12) 6_565
Nd2 O5W 2.411(19) .
Nd2 O6W 2.445(12) 6_565
Nd2 O6W 2.445(12) .
Nd2 O7W 2.465(18) .
Nd2 O8 2.520(10) .
Nd2 O8 2.520(10) 6_565
K1 O7 2.785(11) .
K1 O7 2.785(11) 6_565
K1 OW4 2.86(3) .
K1 O2W 2.979(19) .
K1 O5 3.083(12) .
K1 O5 3.083(12) 6_565
K1 OW3 3.11(2) .
K1 OW3 3.11(2) 6_565
K1 O5W 3.39(2) .
K1 Ti2 3.703(5) 6_565
K1 W6 3.703(5) 6_565
P1 O1 1.509(10) 2_655
P1 O1 1.509(10) .
P1 O2 1.536(10) 2_655
P1 O2 1.536(10) .
O3 Ti2 1.933(11) 2_655
O3 W6 1.933(11) 2_655
O13 W1 1.876(9) 2_655
O14 W1 1.898(10) 2_655
O18 Ti2 2.004(10) 2_655
O18 W6 2.004(10) 2_655
O21 C1 1.219(18) .
O22 C1 1.22(2) .
O23 C7 1.26(2) .
O24 C7 1.23(2) .
N1 C4 1.30(2) .
N1 C3 1.31(2) .
N1 H1A 0.8600 .
N2 C10 1.32(2) .
N2 C9 1.34(2) .
N2 H2A 0.8600 .
C1 C2 1.51(2) .
C2 C3 1.40(2) .
C2 C6 1.42(2) .
C3 H3A 0.9300 .
C4 C5 1.40(2) .
C4 H4A 0.9300 .
C5 C6 1.33(2) .
C5 H5A 0.9300 .
C6 H6A 0.9300 .
C7 C8 1.56(2) .
C8 C12 1.31(2) .
C8 C9 1.36(2) .
C9 H9A 0.9300 .
C10 C11 1.35(2) .
C10 H10A 0.9300 .
C11 C12 1.37(2) .
C11 H11A 0.9300 .
C12 H12A 0.9300 .
O1W H1WA 0.8499 .
O1W H1WB 0.8498 .
O3W H3WA 0.8499 .
O3W H3WB 0.8500 .
O4W H4WA 0.9300 .
O4W H4WB 0.9300 .
O6W H6WA 0.8497 .
O6W H6WB 0.8502 .
O7W H7WA 0.8500 .
O7W H7WB 0.8499 .

loop_
_geom_torsion_atom_site_label_1
_geom_torsion_atom_site_label_2
_geom_torsion_atom_site_label_3
_geom_torsion_atom_site_label_4
_geom_torsion
_geom_torsion_site_symmetry_1
_geom_torsion_site_symmetry_4
O1 P1 O1 W6_c -57.8(5) 2_655 .
O2 P1 O1 W6 63.0(8) 2_655 .
O2 P1 O1 W6 -178.9(6) . .
O1 P1 O1 W4 -179.5(8) 2_655 .
O2 P1 O1 W4 -58.8(8) 2_655 .
O2 P1 O1 W4 59.4(8) . .
O1 P1 O1 W5 58.1(5) 2_655 .
O2 P1 O1 W5 178.8(6) 2_655 .
O2 P1 O1 W5 -63.0(8) . .
O1 P1 O2 W2 -61.8(7) 2_655 .
O1 P1 O2 W2 59.8(8) . .
O2 P1 O2 W2 179.2(8) 2_655 .
O1 P1 O2 W3 178.1(6) 2_655 .
O1 P1 O2 W3 -60.4(8) . .
O2 P1 O2 W3 59.0(5) 2_655 .
O1 P1 O2 W1 58.0(8) 2_655 .
O1 P1 O2 W1 179.5(6) . .
O2 P1 O2 W1 -61.1(5) 2_655 .
O8 W5 O3 Ti2 -141.7(12) . 2_655
O7 W5 O3 Ti2 115.0(12) . 2_655
O4 W5 O3 Ti2 -40.4(12) . 2_655
O17 W5 O3 Ti2 26(2) . 2_655
O1 W5 O3 Ti2 41.1(12) . 2_655
O8 W5 O3 W6 -141.7(12) . 2_655
O7 W5 O3 W6 115.0(12) . 2_655
O4 W5 O3 W6 -40.4(12) . 2_655
O17 W5 O3 W6 26(2) . 2_655
O1 W5 O3 W6 41.1(12) . 2_655
O11 W2 O4 W5 -125.9(10) . .
O18 W2 O4 W5 -22.4(11) . .
O16 W2 O4 W5 134.7(11) . .
O6 W2 O4 W5 66.9(16) . .
O2 W2 O4 W5 63.1(10) . .
O7 W6 O5 Nd1 -119.2(12) . .
O3 W6 O5 Nd1 -21.2(13) 2_655 .
O18 W6 O5 Nd1 64.2(13) 2_655 .
O19 W6 O5 Nd1 151.1(12) . .
K1 W6 O5 Nd1 -132.7(14) . .
O7 W6 O5 K1 13.5(4) . .
O3 W6 O5 K1 111.5(4) 2_655 .
O18 W6 O5 K1 -163.0(4) 2_655 .
O19 W6 O5 K1 -76.2(4) . .
O10 W1 O6 W2 173.7(6) . .
O13 W1 O6 W2 -83.7(7) 2_655 .
O14 W1 O6 W2 0.0(14) 2_655 .
O20 W1 O6 W2 73.3(7) . .
O2 W1 O6 W2 0.4(5) . .
O8 W5 O7 W6 174.5(6) . .
O3 W5 O7 W6 -80.9(6) . .
O4 W5 O7 W6 11.6(14) . .
O17 W5 O7 W6 75.5(6) . .
O1 W5 O7 W6 3.8(5) . .
O8 W5 O7 K1 19.0(7) . .
O3 W5 O7 K1 123.6(6) . .
O4 W5 O7 K1 -143.9(8) . .
O17 W5 O7 K1 -80.1(6) . .
O1 W5 O7 K1 -151.8(6) . .
O5 W6 O7 W5 -176.1(6) . .
O3 W6 O7 W5 82.2(6) 2_655 .
O18 W6 O7 W5 -5.9(17) 2_655 .
O19 W6 O7 W5 -77.3(6) . .
O1 W6 O7 W5 -3.8(5) . .
K1 W6 O7 W5 -160.8(8) . .
O5 W6 O7 K1 -15.3(5) . .
O3 W6 O7 K1 -116.9(4) 2_655 .
O18 W6 O7 K1 154.9(11) 2_655 .
O19 W6 O7 K1 83.5(4) . .
O1 W6 O7 K1 157.0(4) . .
O12 W3 O15 W4 131.2(14) . .
O20 W3 O15 W4 -48(2) . .
O14 W3 O15 W4 28.8(14) . .
O16 W3 O15 W4 -128.3(14) . .
O2 W3 O15 W4 -56.2(13) . .
O9 W4 O17 W5 170.6(6) . .
O19 W4 O17 W5 66.9(7) . .
O15 W4 O17 W5 -88.4(7) . .
O13 W4 O17 W5 -17.1(15) . .
O1 W4 O17 W5 -6.6(5) . .
O11 W2 O18 Ti2 135.7(11) . 2_655
O4 W2 O18 Ti2 31.5(11) . 2_655
O16 W2 O18 Ti2 -51.1(18) . 2_655
O6 W2 O18 Ti2 -124.4(11) . 2_655
O2 W2 O18 Ti2 -53.1(11) . 2_655
O11 W2 O18 W6 135.7(11) . 2_655
O4 W2 O18 W6 31.5(11) . 2_655
O16 W2 O18 W6 -51.1(18) . 2_655
O6 W2 O18 W6 -124.4(11) . 2_655
O2 W2 O18 W6 -53.1(11) . 2_655
O9 W4 O19 W6 -166.3(6) . .
O17 W4 O19 W6 -63.8(6) . .
O15 W4 O19 W6 30.0(13) . .
O13 W4 O19 W6 93.7(6) . .
O1 W4 O19 W6 8.6(5) . .
O12 W3 O20 W1 169.0(7) . .
O15 W3 O20 W1 -11.4(15) . .
O14 W3 O20 W1 -87.6(6) . .
O16 W3 O20 W1 68.4(7) . .
O2 W3 O20 W1 -3.3(6) . .
Nd1 O21 C1 O22 -83(3) . .
Nd1 O21 C1 C2 101(2) . .
O21 C1 C2 C3 -7(2) . .
O22 C1 C2 C3 176.6(17) . .
O21 C1 C2 C6 174.1(16) . .
O22 C1 C2 C6 -2(3) . .
C4 N1 C3 C2 -6(3) . .
C6 C2 C3 N1 6(3) . .
C1 C2 C3 N1 -173.2(17) . .
C3 N1 C4 C5 6(3) . .
N1 C4 C5 C6 -5(3) . .
C4 C5 C6 C2 5(3) . .
C3 C2 C6 C5 -5(3) . .
C1 C2 C6 C5 173.7(17) . .
Nd2 O24 C7 O23 63(4) . .
Nd2 O24 C7 C8 -123(3) . .
O24 C7 C8 C12 -180.0(18) . .
O23 C7 C8 C12 -5(3) . .
O24 C7 C8 C9 4(3) . .
O23 C7 C8 C9 179.2(16) . .
C10 N2 C9 C8 2(2) . .
C12 C8 C9 N2 -3(3) . .
C7 C8 C9 N2 173.0(15) . .
C9 N2 C10 C11 0(3) . .
N2 C10 C11 C12 -1(3) . .
C9 C8 C12 C11 2(3) . .
C7 C8 C12 C11 -173.3(16) . .
C10 C11 C12 C8 0(3) . .
